data_7020755
loop_
_publ_author_name
'Fanjul, Tamara'
'Eastham, Graham'
'Floure, Joelle'
'Forrest, Sebastian J. K.'
'Haddow, Mairi F.'
'Hamilton, Alex'
'Pringle, Paul G.'
'Orpen, A. Guy'
'Waugh, Mark'

_publ_section_title
;
 Interplay of bite angle and cone angle effects. A comparison between
 o-C6H4(CH2PR2)(PR'2) and o-C6H4(CH2PR2)(CH2PR'2) as ligands for
 Pd-catalysed ethene hydromethoxycarbonylation.
;
_journal_issue 1
_journal_name_full 'Dalton transactions (Cambridge, England : 2003)'
_journal_page_first 100
_journal_page_last 115
_journal_paper_doi 10.1039/c2dt31913f
_journal_volume 42
_journal_year 2013
_chemical_formula_moiety 'C30 H41 Cl P2 Pt'
_chemical_formula_sum 'C30 H41 Cl P2 Pt'
_chemical_formula_weight 694.10
_chemical_name_systematic
;
?
;
_space_group_IT_number 14
_symmetry_cell_setting monoclinic
_symmetry_space_group_name_Hall '-P 2ybc'
_symmetry_space_group_name_H-M 'P 1 21/c 1'
_atom_sites_solution_hydrogens geom
_atom_sites_solution_primary direct
_atom_sites_solution_secondary difmap
_audit_creation_method SHELXL-97
_cell_angle_alpha 90.00
_cell_angle_beta 120.965(3)
_cell_angle_gamma 90.00
_cell_formula_units_Z 4
_cell_length_a 10.9460(5)
_cell_length_b 15.7116(6)
_cell_length_c 18.9402(7)
_cell_measurement_reflns_used 9967
_cell_measurement_temperature 100(2)
_cell_measurement_theta_max 25.894
_cell_measurement_theta_min 2.173
_cell_volume 2793.1(2)
_computing_cell_refinement 'Apex II (Bruker-AXS, 2007)'
_computing_data_collection 'Apex II (Bruker-AXS, 2007)'
_computing_data_reduction
;
SAINT v7.34A (Bruker-AXS, 2007) & XPREP v2005/4 (Bruker-AXS, 2005)
;
_computing_molecular_graphics 'Bruker SHELXTL'
_computing_publication_material 'Bruker SHELXTL'
_computing_structure_refinement 'SHELXL-97 (Sheldrick, 1997)'
_computing_structure_solution 'SHELXS-97 (Sheldrick, 1990)'
_diffrn_ambient_temperature 100(2)
_diffrn_measured_fraction_theta_full 0.994
_diffrn_measured_fraction_theta_max 0.994
_diffrn_measurement_device_type 'Bruker-AXS Kappa with CCD area detector'
_diffrn_measurement_method '\w & \f scans'
_diffrn_radiation_monochromator graphite
_diffrn_radiation_source 'fine-focus sealed tube'
_diffrn_radiation_type MoK\a
_diffrn_radiation_wavelength 0.71073
_diffrn_reflns_av_R_equivalents 0.0610
_diffrn_reflns_av_sigmaI/netI 0.0277
_diffrn_reflns_limit_h_max 14
_diffrn_reflns_limit_h_min -14
_diffrn_reflns_limit_k_max 20
_diffrn_reflns_limit_k_min -20
_diffrn_reflns_limit_l_max 24
_diffrn_reflns_limit_l_min -24
_diffrn_reflns_number 81357
_diffrn_reflns_theta_full 27.58
_diffrn_reflns_theta_max 27.58
_diffrn_reflns_theta_min 2.51
_exptl_absorpt_coefficient_mu 5.251
_exptl_absorpt_correction_T_max 0.6487
_exptl_absorpt_correction_T_min 0.5420
_exptl_absorpt_correction_type multi-scan
_exptl_absorpt_process_details 'SADABS V2008/1'
_exptl_crystal_colour colourless
_exptl_crystal_density_diffrn 1.651
_exptl_crystal_density_method 'not measured'
_exptl_crystal_description block
_exptl_crystal_F_000 1384
_exptl_crystal_size_max 0.12
_exptl_crystal_size_mid 0.10
_exptl_crystal_size_min 0.08
_refine_diff_density_max 1.600
_refine_diff_density_min -2.065
_refine_diff_density_rms 0.130
_refine_ls_extinction_method none
_refine_ls_goodness_of_fit_ref 1.199
_refine_ls_hydrogen_treatment constr
_refine_ls_matrix_type full
_refine_ls_number_parameters 348
_refine_ls_number_reflns 6438
_refine_ls_number_restraints 216
_refine_ls_restrained_S_all 1.179
_refine_ls_R_factor_all 0.0489
_refine_ls_R_factor_gt 0.0393
_refine_ls_shift/su_max 0.001
_refine_ls_shift/su_mean 0.000
_refine_ls_structure_factor_coef Fsqd
_refine_ls_weighting_details 'calc w=1/[\s^2^(Fo^2^)+(0.0232P)^2^+14.4297P] where P=(Fo^2^+2Fc^2^)/3'
_refine_ls_weighting_scheme calc
_refine_ls_wR_factor_gt 0.0844
_refine_ls_wR_factor_ref 0.0871
_reflns_number_gt 5569
_reflns_number_total 6438
_reflns_threshold_expression >2sigma(I)
_cod_data_source_file c2dt31913f.txt
_cod_data_source_block 3d4d
_cod_original_sg_symbol_H-M P21/c
_cod_database_code 7020755

loop_
_symmetry_equiv_pos_as_xyz
'x, y, z'
'-x, y+1/2, -z+1/2'
'-x, -y, -z'
'x, -y-1/2, z-1/2'

loop_
_atom_site_label
_atom_site_type_symbol
_atom_site_fract_x
_atom_site_fract_y
_atom_site_fract_z
_atom_site_U_iso_or_equiv
_atom_site_adp_type
_atom_site_occupancy
_atom_site_symmetry_multiplicity
_atom_site_calc_flag
_atom_site_refinement_flags
_atom_site_disorder_assembly
_atom_site_disorder_group
Pt1 Pt 0.41393(2) 0.865972(12) 0.793858(12) 0.02546(7) Uani 1 1 d . . .
P1 P 0.40501(15) 0.91497(8) 0.67724(8) 0.0254(3) Uani 1 1 d . A .
P2 P 0.19137(14) 0.91275(8) 0.75385(8) 0.0213(3) Uani 1 1 d . A .
Cl1A Cl 0.6476(2) 0.81944(16) 0.85967(15) 0.0422(8) Uani 0.586(7) 1 d P A 1
C1A C 0.4442(4) 0.80953(18) 0.91289(18) 0.0451(10) Uani 0.586(7) 1 d P A 1
H1A1 H 0.4721 0.8546 0.9541 0.068 Uiso 0.586(7) 1 calc PR A 1
H1A2 H 0.5187 0.7659 0.9335 0.068 Uiso 0.586(7) 1 calc PR A 1
H1A3 H 0.3546 0.7838 0.9021 0.068 Uiso 0.586(7) 1 calc PR A 1
Cl1B Cl 0.4442(4) 0.80953(18) 0.91289(18) 0.0451(10) Uani 0.414(7) 1 d P A 2
C1B C 0.6476(2) 0.81944(16) 0.85967(15) 0.0422(8) Uani 0.414(7) 1 d P A 2
H1B1 H 0.6496 0.7588 0.8484 0.063 Uiso 0.414(7) 1 calc PR A 2
H1B2 H 0.6921 0.8282 0.9191 0.063 Uiso 0.414(7) 1 calc PR A 2
H1B3 H 0.7000 0.8517 0.8394 0.063 Uiso 0.414(7) 1 calc PR A 2
C2 C 0.2229(6) 0.9525(4) 0.6024(3) 0.0318(12) Uani 1 1 d . . .
H2A H 0.2220 0.9721 0.5524 0.038 Uiso 1 1 calc R A .
H2B H 0.1577 0.9031 0.5862 0.038 Uiso 1 1 calc R . .
C3 C 0.1630(6) 1.0226(4) 0.6295(3) 0.0333(13) Uani 1 1 d . A .
C4 C 0.1442(6) 1.0134(3) 0.6970(3) 0.0295(12) Uani 1 1 d . . .
C5 C 0.0856(7) 1.0805(4) 0.7187(4) 0.0404(15) Uani 1 1 d . A .
H5 H 0.0705 1.0743 0.7635 0.049 Uiso 1 1 calc R . .
C6 C 0.0496(8) 1.1559(4) 0.6744(5) 0.056(2) Uani 1 1 d . . .
H6 H 0.0118 1.2018 0.6900 0.067 Uiso 1 1 calc R A .
C7 C 0.0679(8) 1.1651(4) 0.6088(5) 0.058(2) Uani 1 1 d . A .
H7 H 0.0421 1.2169 0.5786 0.069 Uiso 1 1 calc R . .
C8 C 0.1244(7) 1.0987(4) 0.5862(4) 0.0454(16) Uani 1 1 d . . .
H8 H 0.1368 1.1055 0.5405 0.054 Uiso 1 1 calc R A .
C9 C 0.5247(6) 1.0094(4) 0.6953(4) 0.0335(13) Uani 1 1 d . . .
C10 C 0.5169(8) 1.0662(4) 0.7586(4) 0.0501(18) Uani 1 1 d . A .
H10A H 0.5853 1.1130 0.7743 0.075 Uiso 1 1 calc R . .
H10B H 0.5400 1.0325 0.8075 0.075 Uiso 1 1 calc R . .
H10C H 0.4204 1.0895 0.7345 0.075 Uiso 1 1 calc R . .
C11 C 0.4809(9) 1.0616(4) 0.6185(4) 0.0523(19) Uani 1 1 d . A .
H11A H 0.5476 1.1089 0.6321 0.078 Uiso 1 1 calc R . .
H11B H 0.3846 1.0841 0.5972 0.078 Uiso 1 1 calc R . .
H11C H 0.4820 1.0255 0.5767 0.078 Uiso 1 1 calc R . .
C12 C 0.6794(8) 0.9815(5) 0.7326(6) 0.070(3) Uani 1 1 d . A .
H12A H 0.6902 0.9506 0.6912 0.105 Uiso 1 1 calc R . .
H12B H 0.7061 0.9443 0.7799 0.105 Uiso 1 1 calc R . .
H12C H 0.7413 1.0318 0.7507 0.105 Uiso 1 1 calc R . .
C13 C 0.4257(8) 0.8294(4) 0.6130(4) 0.0393(15) Uani 1 1 d . . .
C14 C 0.4115(12) 0.8645(5) 0.5341(5) 0.075(3) Uani 1 1 d . A .
H14A H 0.4877 0.9058 0.5480 0.113 Uiso 1 1 calc R . .
H14B H 0.3188 0.8925 0.5013 0.113 Uiso 1 1 calc R . .
H14C H 0.4189 0.8177 0.5023 0.113 Uiso 1 1 calc R . .
C15 C 0.5640(9) 0.7806(5) 0.6607(5) 0.063(2) Uani 1 1 d . A .
H15A H 0.5650 0.7338 0.6268 0.094 Uiso 1 1 calc R . .
H15B H 0.5724 0.7576 0.7111 0.094 Uiso 1 1 calc R . .
H15C H 0.6442 0.8189 0.6752 0.094 Uiso 1 1 calc R . .
C16 C 0.3057(9) 0.7647(4) 0.5901(5) 0.057(2) Uani 1 1 d . A .
H16A H 0.3197 0.7152 0.5636 0.086 Uiso 1 1 calc R . .
H16B H 0.2136 0.7912 0.5521 0.086 Uiso 1 1 calc R . .
H16C H 0.3072 0.7466 0.6401 0.086 Uiso 1 1 calc R . .
C17 C 0.1603(6) 0.9338(3) 0.8385(3) 0.0248(11) Uani 1 1 d . . .
C18 C 0.2538(6) 0.9879(3) 0.9040(3) 0.0261(11) Uani 1 1 d . A .
C19 C 0.2346(6) 0.9959(4) 0.9708(4) 0.0332(13) Uani 1 1 d . . .
H19 H 0.2970 1.0315 1.0155 0.040 Uiso 1 1 calc R A .
C20 C 0.1268(7) 0.9532(4) 0.9736(4) 0.0383(14) Uani 1 1 d . A .
H20 H 0.1173 0.9588 1.0204 0.046 Uiso 1 1 calc R . .
C21 C 0.0330(7) 0.9024(4) 0.9086(4) 0.0390(14) Uani 1 1 d . . .
H21 H -0.0430 0.8745 0.9097 0.047 Uiso 1 1 calc R A .
C22 C 0.0512(6) 0.8928(3) 0.8420(3) 0.0288(12) Uani 1 1 d . A .
H22 H -0.0126 0.8572 0.7976 0.035 Uiso 1 1 calc R . .
C23 C 0.3689(6) 1.0382(3) 0.9025(3) 0.0308(12) Uani 1 1 d . . .
H23A H 0.3260 1.0847 0.8626 0.046 Uiso 1 1 calc R A .
H23B H 0.4225 1.0010 0.8865 0.046 Uiso 1 1 calc R . .
H23C H 0.4334 1.0618 0.9573 0.046 Uiso 1 1 calc R . .
C24A C 0.0551(8) 0.8363(4) 0.6819(5) 0.0219(19) Uani 0.650(11) 1 d PGU A 1
C25A C -0.0868(9) 0.8547(4) 0.6252(6) 0.029(2) Uani 0.650(11) 1 d PGU A 1
C26A C -0.1776(7) 0.7907(5) 0.5749(5) 0.035(2) Uani 0.650(11) 1 d PGU A 1
H26A H -0.2745 0.8032 0.5362 0.042 Uiso 0.650(11) 1 calc PR A 1
C27A C -0.1264(8) 0.7083(4) 0.5812(5) 0.040(3) Uani 0.650(11) 1 d PGU A 1
H27A H -0.1884 0.6646 0.5468 0.048 Uiso 0.650(11) 1 calc PR A 1
C28A C 0.0155(9) 0.6900(3) 0.6379(5) 0.039(3) Uani 0.650(11) 1 d PGU A 1
H28A H 0.0505 0.6337 0.6422 0.046 Uiso 0.650(11) 1 calc PR A 1
C29A C 0.1063(7) 0.7540(4) 0.6882(4) 0.032(2) Uani 0.650(11) 1 d PGU A 1
H29A H 0.2033 0.7415 0.7269 0.038 Uiso 0.650(11) 1 calc PR A 1
C30A C -0.1521(10) 0.9427(6) 0.6163(6) 0.038(2) Uani 0.650(11) 1 d PU A 1
H30A H -0.1238 0.9651 0.6709 0.057 Uiso 0.650(11) 1 calc PR A 1
H30B H -0.2561 0.9384 0.5831 0.057 Uiso 0.650(11) 1 calc PR A 1
H30C H -0.1182 0.9810 0.5892 0.057 Uiso 0.650(11) 1 calc PR A 1
C24B C 0.0385(13) 0.8404(6) 0.6908(10) 0.0219(19) Uani 0.350(11) 1 d PGU A 2
C25B C 0.0556(10) 0.7526(6) 0.6926(7) 0.026(4) Uani 0.350(11) 1 d PGU A 2
C26B C -0.0540(13) 0.7018(7) 0.6343(7) 0.032(4) Uani 0.350(11) 1 d PGU A 2
H26B H -0.0423 0.6418 0.6356 0.038 Uiso 0.350(11) 1 calc PR A 2
C27B C -0.1808(13) 0.7388(9) 0.5743(7) 0.038(5) Uani 0.350(11) 1 d PGU A 2
H27B H -0.2557 0.7041 0.5345 0.045 Uiso 0.350(11) 1 calc PR A 2
C28B C -0.1979(13) 0.8266(10) 0.5725(10) 0.042(5) Uani 0.350(11) 1 d PGU A 2
H28B H -0.2845 0.8518 0.5314 0.050 Uiso 0.350(11) 1 calc PR A 2
C29B C -0.0883(16) 0.8774(7) 0.6307(12) 0.025(4) Uani 0.350(11) 1 d PGU A 2
H29B H -0.1000 0.9374 0.6295 0.030 Uiso 0.350(11) 1 calc PR A 2
C30B C 0.1848(12) 0.7097(9) 0.7681(9) 0.046(5) Uani 0.350(11) 1 d PGU A 2
H30D H 0.2713 0.7199 0.7661 0.070 Uiso 0.350(11) 1 calc PR A 2
H30E H 0.1680 0.6483 0.7667 0.070 Uiso 0.350(11) 1 calc PR A 2
H30F H 0.1967 0.7337 0.8189 0.070 Uiso 0.350(11) 1 calc PR A 2

loop_
_atom_site_aniso_label
_atom_site_aniso_U_11
_atom_site_aniso_U_22
_atom_site_aniso_U_33
_atom_site_aniso_U_23
_atom_site_aniso_U_13
_atom_site_aniso_U_12
Pt1 0.03037(11) 0.01866(9) 0.02157(10) 0.00103(8) 0.00924(8) 0.00292(9)
P1 0.0340(7) 0.0201(6) 0.0213(6) 0.0014(5) 0.0136(6) -0.0003(5)
P2 0.0250(6) 0.0137(6) 0.0211(6) 0.0008(5) 0.0088(5) 0.0008(5)
Cl1A 0.0324(12) 0.0514(14) 0.0439(13) 0.0080(10) 0.0204(10) 0.0144(10)
C1A 0.070(2) 0.0383(15) 0.0498(18) 0.0222(13) 0.0469(17) 0.0270(14)
Cl1B 0.070(2) 0.0383(15) 0.0498(18) 0.0222(13) 0.0469(17) 0.0270(14)
C1B 0.0324(12) 0.0514(14) 0.0439(13) 0.0080(10) 0.0204(10) 0.0144(10)
C2 0.032(3) 0.038(3) 0.019(2) 0.007(2) 0.008(2) -0.003(2)
C3 0.031(3) 0.028(3) 0.027(3) 0.007(2) 0.005(2) -0.003(2)
C4 0.033(3) 0.015(2) 0.028(3) 0.001(2) 0.007(2) 0.001(2)
C5 0.049(4) 0.025(3) 0.032(3) -0.001(2) 0.010(3) 0.010(3)
C6 0.067(5) 0.021(3) 0.046(4) 0.001(3) 0.006(4) 0.015(3)
C7 0.054(4) 0.026(3) 0.058(5) 0.014(3) 0.004(4) 0.003(3)
C8 0.039(3) 0.042(3) 0.035(3) 0.019(3) 0.005(3) 0.003(3)
C9 0.035(3) 0.026(3) 0.039(3) 0.002(2) 0.019(3) -0.001(2)
C10 0.068(5) 0.038(3) 0.052(4) -0.015(3) 0.036(4) -0.023(3)
C11 0.072(5) 0.040(4) 0.048(4) 0.006(3) 0.034(4) -0.016(3)
C12 0.037(4) 0.044(4) 0.109(7) 0.012(4) 0.023(4) -0.003(3)
C13 0.067(4) 0.028(3) 0.031(3) -0.002(2) 0.031(3) 0.003(3)
C14 0.158(10) 0.046(4) 0.052(4) -0.003(4) 0.076(6) 0.007(5)
C15 0.084(6) 0.058(5) 0.064(5) -0.002(4) 0.050(5) 0.017(4)
C16 0.085(6) 0.028(3) 0.058(4) -0.011(3) 0.035(4) -0.007(3)
C17 0.028(3) 0.019(2) 0.028(3) -0.001(2) 0.014(2) 0.005(2)
C18 0.028(3) 0.018(2) 0.028(3) -0.002(2) 0.011(2) 0.007(2)
C19 0.036(3) 0.029(3) 0.030(3) -0.004(2) 0.014(3) 0.011(2)
C20 0.042(3) 0.039(3) 0.043(3) 0.003(3) 0.028(3) 0.017(3)
C21 0.034(3) 0.037(3) 0.055(4) 0.002(3) 0.030(3) 0.007(3)
C22 0.028(3) 0.026(3) 0.034(3) -0.001(2) 0.016(2) 0.007(2)
C23 0.034(3) 0.023(3) 0.029(3) -0.005(2) 0.011(2) -0.002(2)
C24A 0.028(3) 0.023(2) 0.019(3) -0.003(2) 0.016(2) -0.008(2)
C25A 0.041(5) 0.027(4) 0.021(5) -0.001(4) 0.017(4) -0.002(4)
C26A 0.041(5) 0.036(6) 0.022(4) 0.005(5) 0.012(4) -0.012(4)
C27A 0.053(6) 0.025(5) 0.027(5) 0.003(4) 0.009(5) -0.016(4)
C28A 0.052(6) 0.021(4) 0.041(5) -0.001(3) 0.023(5) -0.012(4)
C29A 0.035(5) 0.027(4) 0.035(5) -0.002(3) 0.018(4) -0.008(4)
C30A 0.036(5) 0.041(5) 0.034(5) 0.003(4) 0.016(4) 0.000(4)
C24B 0.028(3) 0.023(2) 0.019(3) -0.003(2) 0.016(2) -0.008(2)
C25B 0.015(7) 0.024(6) 0.044(8) -0.007(6) 0.018(6) -0.007(5)
C26B 0.036(9) 0.028(7) 0.042(8) -0.013(6) 0.027(7) -0.021(6)
C27B 0.046(9) 0.043(10) 0.015(7) -0.005(8) 0.009(6) -0.022(8)
C28B 0.036(8) 0.047(10) 0.030(8) 0.012(9) 0.008(6) -0.018(7)
C29B 0.018(7) 0.034(8) 0.026(8) -0.004(7) 0.013(6) -0.003(5)
C30B 0.021(8) 0.032(8) 0.077(12) 0.008(8) 0.019(7) 0.003(6)

loop_
_atom_type_symbol
_atom_type_description
_atom_type_scat_dispersion_real
_atom_type_scat_dispersion_imag
_atom_type_scat_source
C C 0.0033 0.0016 'International Tables Vol C Tables 4.2.6.8 and 6.1.1.4'
H H 0.0000 0.0000 'International Tables Vol C Tables 4.2.6.8 and 6.1.1.4'
Cl Cl 0.1484 0.1585 'International Tables Vol C Tables 4.2.6.8 and 6.1.1.4'
P P 0.1023 0.0942 'International Tables Vol C Tables 4.2.6.8 and 6.1.1.4'
Pt Pt -1.7033 8.3905 'International Tables Vol C Tables 4.2.6.8 and 6.1.1.4'

loop_
_geom_angle_atom_site_label_1
_geom_angle_atom_site_label_2
_geom_angle_atom_site_label_3
_geom_angle
P2 Pt1 C1A 92.34(8)
P2 Pt1 P1 93.63(5)
C1A Pt1 P1 173.91(8)
P2 Pt1 Cl1A 169.06(7)
C1A Pt1 Cl1A 77.68(10)
P1 Pt1 Cl1A 96.46(7)
C2 P1 C9 105.1(3)
C2 P1 C13 99.8(3)
C9 P1 C13 111.8(3)
C2 P1 Pt1 109.90(19)
C9 P1 Pt1 114.03(19)
C13 P1 Pt1 114.76(19)
C17 P2 C4 103.6(3)
C17 P2 C24A 108.6(4)
C4 P2 C24A 104.5(3)
C17 P2 C24B 99.3(7)
C4 P2 C24B 105.2(4)
C24A P2 C24B 9.7(9)
C17 P2 Pt1 114.65(17)
C4 P2 Pt1 113.9(2)
C24A P2 Pt1 110.8(3)
C24B P2 Pt1 118.2(4)
Pt1 C1A H1A1 109.5
Pt1 C1A H1A2 109.5
H1A1 C1A H1A2 109.5
Pt1 C1A H1A3 109.5
H1A1 C1A H1A3 109.5
H1A2 C1A H1A3 109.5
C3 C2 P1 117.4(4)
C3 C2 H2A 108.0
P1 C2 H2A 108.0
C3 C2 H2B 108.0
P1 C2 H2B 108.0
H2A C2 H2B 107.2
C8 C3 C4 119.0(6)
C8 C3 C2 118.9(6)
C4 C3 C2 122.1(5)
C5 C4 C3 119.6(5)
C5 C4 P2 120.7(5)
C3 C4 P2 119.7(4)
C6 C5 C4 119.8(7)
C6 C5 H5 120.1
C4 C5 H5 120.1
C7 C6 C5 120.8(7)
C7 C6 H6 119.6
C5 C6 H6 119.6
C6 C7 C8 119.9(6)
C6 C7 H7 120.1
C8 C7 H7 120.1
C3 C8 C7 121.0(7)
C3 C8 H8 119.5
C7 C8 H8 119.5
C11 C9 C12 109.1(6)
C11 C9 C10 108.6(5)
C12 C9 C10 107.5(6)
C11 C9 P1 113.8(4)
C12 C9 P1 111.0(4)
C10 C9 P1 106.6(4)
C9 C10 H10A 109.5
C9 C10 H10B 109.5
H10A C10 H10B 109.5
C9 C10 H10C 109.5
H10A C10 H10C 109.5
H10B C10 H10C 109.5
C9 C11 H11A 109.5
C9 C11 H11B 109.5
H11A C11 H11B 109.5
C9 C11 H11C 109.5
H11A C11 H11C 109.5
H11B C11 H11C 109.5
C9 C12 H12A 109.5
C9 C12 H12B 109.5
H12A C12 H12B 109.5
C9 C12 H12C 109.5
H12A C12 H12C 109.5
H12B C12 H12C 109.5
C15 C13 C14 109.6(7)
C15 C13 C16 106.3(6)
C14 C13 C16 108.8(6)
C15 C13 P1 112.8(5)
C14 C13 P1 112.7(4)
C16 C13 P1 106.3(5)
C13 C14 H14A 109.5
C13 C14 H14B 109.5
H14A C14 H14B 109.5
C13 C14 H14C 109.5
H14A C14 H14C 109.5
H14B C14 H14C 109.5
C13 C15 H15A 109.5
C13 C15 H15B 109.5
H15A C15 H15B 109.5
C13 C15 H15C 109.5
H15A C15 H15C 109.5
H15B C15 H15C 109.5
C13 C16 H16A 109.5
C13 C16 H16B 109.5
H16A C16 H16B 109.5
C13 C16 H16C 109.5
H16A C16 H16C 109.5
H16B C16 H16C 109.5
C22 C17 C18 119.2(5)
C22 C17 P2 120.6(4)
C18 C17 P2 120.0(4)
C19 C18 C17 118.2(5)
C19 C18 C23 119.4(5)
C17 C18 C23 122.4(5)
C20 C19 C18 121.5(6)
C20 C19 H19 119.2
C18 C19 H19 119.2
C21 C20 C19 120.3(6)
C21 C20 H20 119.8
C19 C20 H20 119.8
C20 C21 C22 119.1(6)
C20 C21 H21 120.5
C22 C21 H21 120.5
C21 C22 C17 121.6(5)
C21 C22 H22 119.2
C17 C22 H22 119.2
C18 C23 H23A 109.5
C18 C23 H23B 109.5
H23A C23 H23B 109.5
C18 C23 H23C 109.5
H23A C23 H23C 109.5
H23B C23 H23C 109.5
C25A C24A C29A 120.0
C25A C24A P2 126.2(4)
C29A C24A P2 113.8(4)
C26A C25A C24A 120.0
C26A C25A C30A 116.8(6)
C24A C25A C30A 123.2(6)
C25A C26A C27A 120.0
C25A C26A H26A 120.0
C27A C26A H26A 120.0
C28A C27A C26A 120.0
C28A C27A H27A 120.0
C26A C27A H27A 120.0
C27A C28A C29A 120.0
C27A C28A H28A 120.0
C29A C28A H28A 120.0
C28A C29A C24A 120.0
C28A C29A H29A 120.0
C24A C29A H29A 120.0
C25B C24B C29B 120.0
C25B C24B P2 121.7(6)
C29B C24B P2 117.3(6)
C26B C25B C24B 120.0
C26B C25B C30B 119.1
C24B C25B C30B 120.0
C25B C26B C27B 120.0
C25B C26B H26B 120.0
C27B C26B H26B 120.0
C26B C27B C28B 120.0
C26B C27B H27B 120.0
C28B C27B H27B 120.0
C29B C28B C27B 120.0
C29B C28B H28B 120.0
C27B C28B H28B 120.0
C28B C29B C24B 120.0
C28B C29B H29B 120.0
C24B C29B H29B 120.0
C25B C30B H30D 109.5
C25B C30B H30E 109.5
H30D C30B H30E 109.5
C25B C30B H30F 109.5
H30D C30B H30F 109.5
H30E C30B H30F 109.5

loop_
_geom_bond_atom_site_label_1
_geom_bond_atom_site_label_2
_geom_bond_distance
Pt1 P2 2.2692(13)
Pt1 C1A 2.283(3)
Pt1 P1 2.2932(14)
Pt1 Cl1A 2.313(2)
P1 C2 1.850(6)
P1 C9 1.891(6)
P1 C13 1.904(6)
P2 C17 1.832(5)
P2 C4 1.832(5)
P2 C24A 1.852(6)
P2 C24B 1.861(10)
C1A H1A1 0.9800
C1A H1A2 0.9800
C1A H1A3 0.9800
C2 C3 1.502(9)
C2 H2A 0.9900
C2 H2B 0.9900
C3 C8 1.387(8)
C3 C4 1.402(8)
C4 C5 1.400(8)
C5 C6 1.387(9)
C5 H5 0.9500
C6 C7 1.365(11)
C6 H6 0.9500
C7 C8 1.387(11)
C7 H7 0.9500
C8 H8 0.9500
C9 C11 1.515(9)
C9 C12 1.526(9)
C9 C10 1.532(9)
C10 H10A 0.9800
C10 H10B 0.9800
C10 H10C 0.9800
C11 H11A 0.9800
C11 H11B 0.9800
C11 H11C 0.9800
C12 H12A 0.9800
C12 H12B 0.9800
C12 H12C 0.9800
C13 C15 1.513(10)
C13 C14 1.523(9)
C13 C16 1.537(10)
C14 H14A 0.9800
C14 H14B 0.9800
C14 H14C 0.9800
C15 H15A 0.9800
C15 H15B 0.9800
C15 H15C 0.9800
C16 H16A 0.9800
C16 H16B 0.9800
C16 H16C 0.9800
C17 C22 1.390(8)
C17 C18 1.415(7)
C18 C19 1.391(8)
C18 C23 1.500(8)
C19 C20 1.381(9)
C19 H19 0.9500
C20 C21 1.380(9)
C20 H20 0.9500
C21 C22 1.383(8)
C21 H21 0.9500
C22 H22 0.9500
C23 H23A 0.9800
C23 H23B 0.9800
C23 H23C 0.9800
C24A C25A 1.3900
C24A C29A 1.3900
C25A C26A 1.3900
C25A C30A 1.525(11)
C26A C27A 1.3900
C26A H26A 0.9500
C27A C28A 1.3900
C27A H27A 0.9500
C28A C29A 1.3900
C28A H28A 0.9500
C29A H29A 0.9500
C30A H30A 0.9800
C30A H30B 0.9800
C30A H30C 0.9800
C24B C25B 1.3900
C24B C29B 1.3900
C25B C26B 1.3900
C25B C30B 1.5556
C26B C27B 1.3900
C26B H26B 0.9500
C27B C28B 1.3900
C27B H27B 0.9500
C28B C29B 1.3900
C28B H28B 0.9500
C29B H29B 0.9500
C30B H30D 0.9800
C30B H30E 0.9800
C30B H30F 0.9800

loop_
_geom_torsion_atom_site_label_1
_geom_torsion_atom_site_label_2
_geom_torsion_atom_site_label_3
_geom_torsion_atom_site_label_4
_geom_torsion
P2 Pt1 P1 C2 -8.2(2)
C1A Pt1 P1 C2 160.2(9)
Cl1A Pt1 P1 C2 176.0(2)
P2 Pt1 P1 C9 109.6(2)
C1A Pt1 P1 C9 -82.1(9)
Cl1A Pt1 P1 C9 -66.2(2)
P2 Pt1 P1 C13 -119.7(3)
C1A Pt1 P1 C13 48.7(9)
Cl1A Pt1 P1 C13 64.5(3)
C1A Pt1 P2 C17 26.5(2)
P1 Pt1 P2 C17 -154.78(19)
Cl1A Pt1 P2 C17 2.5(4)
C1A Pt1 P2 C4 145.6(2)
P1 Pt1 P2 C4 -35.7(2)
Cl1A Pt1 P2 C4 121.6(4)
C1A Pt1 P2 C24A -97.0(3)
P1 Pt1 P2 C24A 81.8(3)
Cl1A Pt1 P2 C24A -120.9(5)
C1A Pt1 P2 C24B -90.2(7)
P1 Pt1 P2 C24B 88.6(7)
Cl1A Pt1 P2 C24B -114.2(8)
C9 P1 C2 C3 -64.2(5)
C13 P1 C2 C3 180.0(4)
Pt1 P1 C2 C3 59.0(5)
P1 C2 C3 C8 119.8(5)
P1 C2 C3 C4 -60.5(7)
C8 C3 C4 C5 0.7(8)
C2 C3 C4 C5 -178.9(5)
C8 C3 C4 P2 178.9(4)
C2 C3 C4 P2 -0.8(7)
C17 P2 C4 C5 -5.6(5)
C24A P2 C4 C5 108.1(6)
C24B P2 C4 C5 98.1(8)
Pt1 P2 C4 C5 -130.8(5)
C17 P2 C4 C3 176.3(4)
C24A P2 C4 C3 -70.0(6)
C24B P2 C4 C3 -80.0(8)
Pt1 P2 C4 C3 51.1(5)
C3 C4 C5 C6 -1.4(9)
P2 C4 C5 C6 -179.5(5)
C4 C5 C6 C7 1.3(11)
C5 C6 C7 C8 -0.6(11)
C4 C3 C8 C7 0.0(9)
C2 C3 C8 C7 179.7(6)
C6 C7 C8 C3 -0.1(11)
C2 P1 C9 C11 -37.9(6)
C13 P1 C9 C11 69.5(6)
Pt1 P1 C9 C11 -158.3(4)
C2 P1 C9 C12 -161.5(5)
C13 P1 C9 C12 -54.1(6)
Pt1 P1 C9 C12 78.1(6)
C2 P1 C9 C10 81.8(5)
C13 P1 C9 C10 -170.9(4)
Pt1 P1 C9 C10 -38.7(5)
C2 P1 C13 C15 -175.6(5)
C9 P1 C13 C15 73.7(6)
Pt1 P1 C13 C15 -58.2(6)
C2 P1 C13 C14 59.7(6)
C9 P1 C13 C14 -51.1(7)
Pt1 P1 C13 C14 177.1(5)
C2 P1 C13 C16 -59.4(5)
C9 P1 C13 C16 -170.2(4)
Pt1 P1 C13 C16 58.0(5)
C4 P2 C17 C22 112.5(4)
C24A P2 C17 C22 1.8(5)
C24B P2 C17 C22 4.3(6)
Pt1 P2 C17 C22 -122.7(4)
C4 P2 C17 C18 -71.8(4)
C24A P2 C17 C18 177.5(4)
C24B P2 C17 C18 180.0(5)
Pt1 P2 C17 C18 52.9(4)
C22 C17 C18 C19 1.7(7)
P2 C17 C18 C19 -174.0(4)
C22 C17 C18 C23 -176.5(5)
P2 C17 C18 C23 7.8(7)
C17 C18 C19 C20 -0.6(8)
C23 C18 C19 C20 177.7(5)
C18 C19 C20 C21 -1.3(9)
C19 C20 C21 C22 2.0(9)
C20 C21 C22 C17 -0.9(9)
C18 C17 C22 C21 -1.0(8)
P2 C17 C22 C21 174.7(4)
C17 P2 C24A C25A 75.8(5)
C4 P2 C24A C25A -34.3(6)
C24B P2 C24A C25A 61(3)
Pt1 P2 C24A C25A -157.4(4)
C17 P2 C24A C29A -104.2(5)
C4 P2 C24A C29A 145.8(5)
C24B P2 C24A C29A -119(4)
Pt1 P2 C24A C29A 22.7(6)
C29A C24A C25A C26A 0.0
P2 C24A C25A C26A -179.9(7)
C29A C24A C25A C30A 178.1(11)
P2 C24A C25A C30A -1.8(9)
C24A C25A C26A C27A 0.0
C30A C25A C26A C27A -178.3(10)
C25A C26A C27A C28A 0.0
C26A C27A C28A C29A 0.0
C27A C28A C29A C24A 0.0
C25A C24A C29A C28A 0.0
P2 C24A C29A C28A 179.9(6)
C17 P2 C24B C25B -100.8(11)
C4 P2 C24B C25B 152.3(10)
C24A P2 C24B C25B 65(3)
Pt1 P2 C24B C25B 23.8(14)
C17 P2 C24B C29B 90.6(5)
C4 P2 C24B C29B -16.3(6)
C24A P2 C24B C29B -104(4)
Pt1 P2 C24B C29B -144.8(5)
C29B C24B C25B C26B 0.0
P2 C24B C25B C26B -168.3(13)
C29B C24B C25B C30B -169.0
P2 C24B C25B C30B 22.7(13)
C24B C25B C26B C27B 0.0
C30B C25B C26B C27B 169.1
C25B C26B C27B C28B 0.0
C26B C27B C28B C29B 0.0
C27B C28B C29B C24B 0.0
C25B C24B C29B C28B 0.0
P2 C24B C29B C28B 168.8(13)
